data_4323350
loop_
_publ_author_name
'S. J. Clarke'
'F. J. DiSalvo'

_publ_section_title
;
 Synthesis and Structure of One-, Two-, and Three-Dimensional Alkaline
 Earth Metal Gallium Nitrides: Sr3Ga2N4, Ca3Ga2N4, and Sr3Ga3N5
;
_journal_name_full 'Inorganic Chemistry'
_journal_page_first 1143
_journal_page_last 1148
_journal_paper_doi 10.1021/ic9612562
_journal_volume 36
_journal_year 1997
_chemical_formula_sum 'Ca3 Ga2 N4'
_chemical_formula_weight 315.72
_chemical_name_systematic
; 
Calcium gallium nitride
;
_space_group_IT_number 15
_symmetry_cell_setting monoclinic
_symmetry_space_group_name_Hall '-C 2yc'
_symmetry_space_group_name_H-M 'C 1 2/c 1'
_atom_sites_solution_hydrogens geom
_atom_sites_solution_primary direct
_atom_sites_solution_secondary difmap
_audit_creation_method SHELXL
_cell_angle_alpha 90.00
_cell_angle_beta 91.194(6)
_cell_angle_gamma 90.00
_cell_formula_units_Z 4
_cell_length_a 10.6901(11)
_cell_length_b 8.3655(7)
_cell_length_c 5.5701(4)
_cell_measurement_reflns_used 38
_cell_measurement_temperature 293(2)
_cell_measurement_theta_max 12.5
_cell_measurement_theta_min 2.5
_cell_volume 498.01(8)
_computing_cell_refinement 'Siemens XSCANS software 1994'
_computing_data_collection 'Siemens XSCANS software 1994'
_computing_data_reduction 'Siemens XSCANS software 1994'
_computing_molecular_graphics 'ATOMS (Dowty, 1992)'
_computing_publication_material 'SHELXTL-5 (Siemens, 1995)'
_computing_structure_refinement 'SHELXL-93 (Sheldrick, 1993)'
_computing_structure_solution 'SHELXS-86 (Sheldrick, 1990)'
_diffrn_ambient_temperature 293(2)
_diffrn_measurement_device 'Siemens P4 diffractometer'
_diffrn_measurement_method 'profile data from theta/2theta scans'
_diffrn_radiation_monochromator graphite
_diffrn_radiation_source 'fine-focus sealed tube'
_diffrn_radiation_type MoK\a
_diffrn_radiation_wavelength 0.71073
_diffrn_reflns_av_R_equivalents 0.0395
_diffrn_reflns_av_sigmaI/netI 0.0313
_diffrn_reflns_limit_h_max 12
_diffrn_reflns_limit_h_min -12
_diffrn_reflns_limit_k_max 9
_diffrn_reflns_limit_k_min -9
_diffrn_reflns_limit_l_max 6
_diffrn_reflns_limit_l_min -6
_diffrn_reflns_number 1684
_diffrn_reflns_theta_max 24.98
_diffrn_reflns_theta_min 3.09
_diffrn_standards_decay_% 0
_diffrn_standards_interval_count 97
_diffrn_standards_number 3
_exptl_absorpt_coefficient_mu 13.773
_exptl_absorpt_correction_T_max 0.622
_exptl_absorpt_correction_T_min 0.392
_exptl_absorpt_correction_type analytical
_exptl_crystal_colour colourless
_exptl_crystal_density_diffrn 4.211
_exptl_crystal_description 'prismatic rhombus'
_exptl_crystal_F_000 600
_exptl_crystal_size_max 0.065
_exptl_crystal_size_mid 0.065
_exptl_crystal_size_min 0.035
_refine_diff_density_max 0.413
_refine_diff_density_min -0.548
_refine_diff_density_rms 0.133
_refine_ls_extinction_coef 0.0106(6)
_refine_ls_extinction_expression Fc^*^=kFc[1+0.001xFc^2^\l^3^/sin(2\q)]^-1/4^
_refine_ls_extinction_method SHELXL
_refine_ls_goodness_of_fit_all 1.112
_refine_ls_goodness_of_fit_obs 1.159
_refine_ls_matrix_type full
_refine_ls_number_parameters 43
_refine_ls_number_reflns 440
_refine_ls_number_restraints 0
_refine_ls_restrained_S_all 1.112
_refine_ls_restrained_S_obs 1.159
_refine_ls_R_factor_all 0.0204
_refine_ls_R_factor_obs 0.0174
_refine_ls_shift/esd_max 0.000
_refine_ls_shift/esd_mean 0.000
_refine_ls_structure_factor_coef Fsqd
_refine_ls_weighting_details 'w=1/[\s^2^(Fo^2^)+(0.0139P)^2^+0.5075P] where P=(Fo^2^+2Fc^2^)/3'
_refine_ls_weighting_scheme calc
_refine_ls_wR_factor_all 0.0423
_refine_ls_wR_factor_obs 0.0415
_reflns_number_observed 393
_reflns_number_total 440
_reflns_observed_criterion >2sigma(I)
_cod_data_source_file ic9612562_2.cif
_cod_data_source_block Ca3Ga2N4_C2/c
_cod_depositor_comments
;
The following automatic conversions were performed:

'_refine_ls_weighting_scheme' value 'calc
w=1/[\s^2^(Fo^2^)+(0.0139P)^2^+0.5075P] where P=(Fo^2^+2Fc^2^)/3' was
changed to 'calc'. New tag '_refine_ls_weighting_details' was
created. The value of the new tag was set to
'w=1/[\s^2^(Fo^2^)+(0.0139P)^2^+0.5075P] where P=(Fo^2^+2Fc^2^)/3'.

Automatic conversion script
Id: cif_fix_values 3143 2015-03-26 13:38:13Z robertas 
;
_cod_original_cell_volume 498.02(8)
_cod_database_code 4323350

loop_
_symmetry_equiv_pos_as_xyz
'x, y, z'
'-x, y, -z+1/2'
'x+1/2, y+1/2, z'
'-x+1/2, y+1/2, -z+1/2'
'-x, -y, -z'
'x, -y, z-1/2'
'-x+1/2, -y+1/2, -z'
'x+1/2, -y+1/2, z-1/2'

loop_
_atom_site_aniso_label
_atom_site_aniso_U_11
_atom_site_aniso_U_22
_atom_site_aniso_U_33
_atom_site_aniso_U_23
_atom_site_aniso_U_13
_atom_site_aniso_U_12
Ca1 0.0065(4) 0.0074(4) 0.0129(4) 0.0003(3) -0.0001(3) 0.0002(3)
Ca2 0.0054(5) 0.0084(5) 0.0069(5) 0.000 -0.0005(4) 0.000
Ga1 0.0046(2) 0.0057(2) 0.0063(3) 0.00008(12) -0.00034(15) 0.00034(12)
N1 0.0029(14) 0.0075(13) 0.0137(15) 0.0009(10) -0.0003(11) -0.0003(10)
N2 0.0083(15) 0.0081(13) 0.0054(13) -0.0001(10) -0.0014(11) 0.0004(11)

loop_
_atom_site_label
_atom_site_type_symbol
_atom_site_fract_x
_atom_site_fract_y
_atom_site_fract_z
_atom_site_U_iso_or_equiv
_atom_site_thermal_displace_type
_atom_site_occupancy
_atom_site_calc_flag
_atom_site_refinement_flags
_atom_site_disorder_group
Ca1 Ca 0.11609(6) 0.13531(8) 0.54193(12) 0.0089(2) Uani 1 d . .
Ca2 Ca 0.0000 0.39915(11) 0.2500 0.0069(2) Uani 1 d S .
Ga1 Ga 0.29721(3) 0.11910(4) 0.09431(6) 0.0055(2) Uani 1 d . .
N1 N 0.1177(3) 0.1749(3) 0.0209(5) 0.0080(6) Uani 1 d . .
N2 N 0.3426(3) 0.0808(3) 0.4320(5) 0.0073(6) Uani 1 d . .

loop_
_atom_type_symbol
_atom_type_description
_atom_type_scat_dispersion_real
_atom_type_scat_dispersion_imag
_atom_type_scat_source
N N 0.0061 0.0033 'International Tables Vol C Tables 4.2.6.8 and 6.1.1.4'
Ca Ca 0.2262 0.3064 'International Tables Vol C Tables 4.2.6.8 and 6.1.1.4'
Ga Ga 0.2307 1.6083 'International Tables Vol C Tables 4.2.6.8 and 6.1.1.4'

loop_
_exptl_crystal_face_index_h
_exptl_crystal_face_index_k
_exptl_crystal_face_index_l
_exptl_crystal_face_perp_dist
-1.00 0.00 0.00 0.0187
1.00 0.00 0.00 0.0187
0.00 1.00 0.00 0.0327
0.00 -1.00 0.00 0.0327
0.00 1.00 -1.00 0.0327
0.00 -1.00 1.00 0.0327

loop_
_geom_angle_atom_site_label_1
_geom_angle_atom_site_label_2
_geom_angle_atom_site_label_3
_geom_angle
_geom_angle_site_symmetry_1
_geom_angle_site_symmetry_3
_geom_angle_publ_flag
N2 Ca1 N1 93.33(10) 7_556 2 ?
N2 Ca1 N2 90.97(9) 7_556 . ?
N1 Ca1 N2 157.99(9) 2 . ?
N2 Ca1 N1 169.09(10) 7_556 6_556 ?
N1 Ca1 N1 97.55(8) 2 6_556 ?
N2 Ca1 N1 78.67(9) . 6_556 ?
N2 Ca1 N1 79.75(9) 7_556 1_556 ?
N1 Ca1 N1 96.12(9) 2 1_556 ?
N2 Ca1 N1 105.89(9) . 1_556 ?
N1 Ca1 N1 99.67(9) 6_556 1_556 ?
N2 Ca1 Ga1 126.60(7) 7_556 6_556 ?
N1 Ca1 Ga1 140.02(7) 2 6_556 ?
N2 Ca1 Ga1 41.83(6) . 6_556 ?
N1 Ca1 Ga1 42.55(6) 6_556 6_556 ?
N1 Ca1 Ga1 90.01(6) 1_556 6_556 ?
N2 Ca1 N1 86.77(8) 7_556 . ?
N1 Ca1 N1 82.78(9) 2 . ?
N2 Ca1 N1 75.91(8) . . ?
N1 Ca1 N1 93.91(9) 6_556 . ?
N1 Ca1 N1 166.40(11) 1_556 . ?
Ga1 Ca1 N1 99.56(6) 6_556 . ?
N2 Ca1 Ca2 51.85(7) 7_556 . ?
N1 Ca1 Ca2 55.49(6) 2 . ?
N2 Ca1 Ca2 112.70(6) . . ?
N1 Ca1 Ca2 135.62(7) 6_556 . ?
N1 Ca1 Ca2 116.23(6) 1_556 . ?
Ga1 Ca1 Ca2 150.14(3) 6_556 . ?
N1 Ca1 Ca2 52.28(5) . . ?
N2 Ca1 Ga1 40.39(6) 7_556 7_556 ?
N1 Ca1 Ga1 106.95(7) 2 7_556 ?
N2 Ca1 Ga1 90.17(6) . 7_556 ?
N1 Ca1 Ga1 135.08(7) 6_556 7_556 ?
N1 Ca1 Ga1 41.78(6) 1_556 7_556 ?
Ga1 Ca1 Ga1 103.77(2) 6_556 7_556 ?
N1 Ca1 Ga1 125.58(6) . 7_556 ?
Ca2 Ca1 Ga1 88.90(2) . 7_556 ?
N2 Ca1 Ga1 88.61(7) 7_556 . ?
N1 Ca1 Ga1 120.63(7) 2 . ?
N2 Ca1 Ga1 37.86(6) . . ?
N1 Ca1 Ga1 85.28(6) 6_556 . ?
N1 Ca1 Ga1 142.11(6) 1_556 . ?
Ga1 Ca1 Ga1 68.36(2) 6_556 . ?
N1 Ca1 Ga1 38.05(6) . . ?
Ca2 Ca1 Ga1 81.86(2) . . ?
Ga1 Ca1 Ga1 111.75(2) 7_556 . ?
N2 Ca1 Ca1 142.86(8) 7_556 5_556 ?
N1 Ca1 Ca1 49.54(6) 2 5_556 ?
N2 Ca1 Ca1 122.99(7) . 5_556 ?
N1 Ca1 Ca1 48.02(6) 6_556 5_556 ?
N1 Ca1 Ca1 102.05(6) 1_556 5_556 ?
Ga1 Ca1 Ca1 90.53(3) 6_556 5_556 ?
N1 Ca1 Ca1 87.60(6) . 5_556 ?
Ca2 Ca1 Ca1 97.10(3) . 5_556 ?
Ga1 Ca1 Ca1 139.65(3) 7_556 5_556 ?
Ga1 Ca1 Ca1 108.60(3) . 5_556 ?
N2 Ca1 Ca1 95.34(7) 7_556 2_556 ?
N1 Ca1 Ca1 50.88(6) 2 2_556 ?
N2 Ca1 Ca1 149.97(7) . 2_556 ?
N1 Ca1 Ca1 92.06(6) 6_556 2_556 ?
N1 Ca1 Ca1 47.10(6) 1_556 2_556 ?
Ga1 Ca1 Ca1 115.13(2) 6_556 2_556 ?
N1 Ca1 Ca1 133.66(6) . 2_556 ?
Ca2 Ca1 Ca1 93.98(2) . 2_556 ?
Ga1 Ca1 Ca1 76.28(2) 7_556 2_556 ?
Ga1 Ca1 Ca1 170.74(3) . 2_556 ?
Ca1 Ca1 Ca1 63.55(2) 5_556 2_556 ?
N2 Ca2 N2 172.08(13) 7_556 8_455 ?
N2 Ca2 N2 77.96(9) 7_556 4 ?
N2 Ca2 N2 97.15(9) 8_455 4 ?
N2 Ca2 N2 97.15(9) 7_556 3_455 ?
N2 Ca2 N2 77.96(9) 8_455 3_455 ?
N2 Ca2 N2 105.03(13) 4 3_455 ?
N2 Ca2 N1 91.52(9) 7_556 2 ?
N2 Ca2 N1 94.17(9) 8_455 2 ?
N2 Ca2 N1 166.52(9) 4 2 ?
N2 Ca2 N1 84.45(9) 3_455 2 ?
N2 Ca2 N1 94.17(9) 7_556 . ?
N2 Ca2 N1 91.52(9) 8_455 . ?
N2 Ca2 N1 84.45(9) 4 . ?
N2 Ca2 N1 166.52(9) 3_455 . ?
N1 Ca2 N1 87.96(12) 2 . ?
N2 Ca2 Ga1 92.12(7) 7_556 8_456 ?
N2 Ca2 Ga1 88.29(7) 8_455 8_456 ?
N2 Ca2 Ga1 144.25(7) 4 8_456 ?
N2 Ca2 Ga1 41.57(6) 3_455 8_456 ?
N1 Ca2 Ga1 43.16(6) 2 8_456 ?
N1 Ca2 Ga1 130.87(7) . 8_456 ?
N2 Ca2 Ga1 88.29(7) 7_556 7 ?
N2 Ca2 Ga1 92.12(7) 8_455 7 ?
N2 Ca2 Ga1 41.57(6) 4 7 ?
N2 Ca2 Ga1 144.25(7) 3_455 7 ?
N1 Ca2 Ga1 130.87(7) 2 7 ?
N1 Ca2 Ga1 43.16(6) . 7 ?
Ga1 Ca2 Ga1 174.02(4) 8_456 7 ?
N2 Ca2 Ga1 41.39(6) 7_556 4 ?
N2 Ca2 Ga1 131.64(7) 8_455 4 ?
N2 Ca2 Ga1 40.99(6) 4 4 ?
N2 Ca2 Ga1 89.90(7) 3_455 4 ?
N1 Ca2 Ga1 131.45(6) 2 4 ?
N1 Ca2 Ga1 103.46(6) . 4 ?
Ga1 Ca2 Ga1 112.85(2) 8_456 4 ?
Ga1 Ca2 Ga1 71.130(13) 7 4 ?
N2 Ca2 Ga1 131.64(7) 7_556 3_455 ?
N2 Ca2 Ga1 41.39(6) 8_455 3_455 ?
N2 Ca2 Ga1 89.90(7) 4 3_455 ?
N2 Ca2 Ga1 40.99(6) 3_455 3_455 ?
N1 Ca2 Ga1 103.46(6) 2 3_455 ?
N1 Ca2 Ga1 131.45(6) . 3_455 ?
Ga1 Ca2 Ga1 71.130(13) 8_456 3_455 ?
Ga1 Ca2 Ga1 112.85(2) 7 3_455 ?
Ga1 Ca2 Ga1 103.12(3) 4 3_455 ?
N2 Ca2 Ca1 136.15(7) 7_556 2 ?
N2 Ca2 Ca1 51.72(6) 8_455 2 ?
N2 Ca2 Ca1 120.20(6) 4 2 ?
N2 Ca2 Ca1 113.19(7) 3_455 2 ?
N1 Ca2 Ca1 62.41(6) 2 2 ?
N1 Ca2 Ca1 53.33(6) . 2 ?
Ga1 Ca2 Ca1 90.75(2) 8_456 2 ?
Ga1 Ca2 Ca1 84.84(2) 7 2 ?
Ga1 Ca2 Ca1 155.49(2) 4 2 ?
Ga1 Ca2 Ca1 90.37(2) 3_455 2 ?
N2 Ca2 Ca1 51.72(6) 7_556 . ?
N2 Ca2 Ca1 136.15(7) 8_455 . ?
N2 Ca2 Ca1 113.19(7) 4 . ?
N2 Ca2 Ca1 120.20(6) 3_455 . ?
N1 Ca2 Ca1 53.33(6) 2 . ?
N1 Ca2 Ca1 62.41(6) . . ?
Ga1 Ca2 Ca1 84.84(2) 8_456 . ?
Ga1 Ca2 Ca1 90.75(2) 7 . ?
Ga1 Ca2 Ca1 90.37(2) 4 . ?
Ga1 Ca2 Ca1 155.49(2) 3_455 . ?
Ca1 Ca2 Ca1 85.07(3) 2 . ?
N2 Ga1 N2 104.11(8) . 6 ?
N2 Ga1 N1 116.75(11) . . ?
N2 Ga1 N1 110.36(11) 6 . ?
N2 Ga1 N1 109.50(11) . 7 ?
N2 Ga1 N1 116.99(11) 6 7 ?
N1 Ga1 N1 99.71(10) . 7 ?
N2 Ga1 Ga1 127.36(8) . 7 ?
N2 Ga1 Ga1 128.52(8) 6 7 ?
N1 Ga1 Ga1 50.67(8) . 7 ?
N1 Ga1 Ga1 49.04(8) 7 7 ?
N2 Ga1 Ca1 97.40(8) . 6 ?
N2 Ga1 Ca1 59.89(8) 6 6 ?
N1 Ga1 Ca1 60.98(8) . 6 ?
N1 Ga1 Ca1 152.33(8) 7 6 ?
Ga1 Ga1 Ca1 108.87(2) 7 6 ?
N2 Ga1 Ca2 116.63(8) . 7 ?
N2 Ga1 Ca2 57.41(8) 6 7 ?
N1 Ga1 Ca2 126.58(8) . 7 ?
N1 Ga1 Ca2 60.08(8) 7 7 ?
Ga1 Ga1 Ca2 93.74(2) 7 7 ?
Ca1 Ga1 Ca2 113.54(2) 6 7 ?
N2 Ga1 Ca2 56.75(8) . 3_545 ?
N2 Ga1 Ca2 54.53(8) 6 3_545 ?
N1 Ga1 Ca2 153.50(8) . 3_545 ?
N1 Ga1 Ca2 106.63(8) 7 3_545 ?
Ga1 Ga1 Ca2 155.54(2) 7 3_545 ?
Ca1 Ga1 Ca2 93.26(2) 6 3_545 ?
Ca2 Ga1 Ca2 67.15(2) 7 3_545 ?
N2 Ga1 Ca1 53.14(8) . 7_556 ?
N2 Ga1 Ca1 144.31(8) 6 7_556 ?
N1 Ga1 Ca1 104.91(8) . 7_556 ?
N1 Ga1 Ca1 60.50(8) 7 7_556 ?
Ga1 Ga1 Ca1 79.09(2) 7 7_556 ?
Ca1 Ga1 Ca1 139.946(14) 6 7_556 ?
Ca2 Ga1 Ca1 104.72(2) 7 7_556 ?
Ca2 Ga1 Ca1 90.78(2) 3_545 7_556 ?
N2 Ga1 Ca1 53.07(8) . . ?
N2 Ga1 Ca1 123.70(8) 6 . ?
N1 Ga1 Ca1 63.68(8) . . ?
N1 Ga1 Ca1 119.17(8) 7 . ?
Ga1 Ga1 Ca1 92.45(2) 7 . ?
Ca1 Ga1 Ca1 72.17(2) 6 . ?
Ca2 Ga1 Ca1 169.54(2) 7 . ?
Ca2 Ga1 Ca1 104.48(2) 3_545 . ?
Ca1 Ga1 Ca1 68.25(2) 7_556 . ?
N2 Ga1 Ca1 160.72(8) . 1_554 ?
N2 Ga1 Ca1 76.87(8) 6 1_554 ?
N1 Ga1 Ca1 47.42(8) . 1_554 ?
N1 Ga1 Ca1 86.30(8) 7 1_554 ?
Ga1 Ga1 Ca1 55.32(2) 7 1_554 ?
Ca1 Ga1 Ca1 66.06(2) 6 1_554 ?
Ca2 Ga1 Ca1 80.485(14) 7 1_554 ?
Ca2 Ga1 Ca1 130.60(2) 3_545 1_554 ?
Ca1 Ga1 Ca1 134.403(14) 7_556 1_554 ?
Ca1 Ga1 Ca1 109.97(2) . 1_554 ?
Ga1 N1 Ga1 80.29(10) . 7 ?
Ga1 N1 Ca1 158.68(14) . 2 ?
Ga1 N1 Ca1 120.45(12) 7 2 ?
Ga1 N1 Ca1 76.46(9) . 6 ?
Ga1 N1 Ca1 148.66(13) 7 6 ?
Ca1 N1 Ca1 82.45(8) 2 6 ?
Ga1 N1 Ca2 122.42(12) . . ?
Ga1 N1 Ca2 76.76(8) 7 . ?
Ca1 N1 Ca2 71.19(7) 2 . ?
Ca1 N1 Ca2 133.87(11) 6 . ?
Ga1 N1 Ca1 99.19(11) . 1_554 ?
Ga1 N1 Ca1 77.72(9) 7 1_554 ?
Ca1 N1 Ca1 82.02(8) 2 1_554 ?
Ca1 N1 Ca1 85.52(8) 6 1_554 ?
Ca2 N1 Ca1 125.54(11) . 1_554 ?
Ga1 N1 Ca1 78.27(9) . . ?
Ga1 N1 Ca1 114.61(11) 7 . ?
Ca1 N1 Ca1 95.51(9) 2 . ?
Ca1 N1 Ca1 80.90(8) 6 . ?
Ca2 N1 Ca1 65.32(6) . . ?
Ca1 N1 Ca1 166.40(11) 1_554 . ?
Ga1 N2 Ga1 121.44(14) . 6_556 ?
Ga1 N2 Ca1 86.48(10) . 7_556 ?
Ga1 N2 Ca1 148.60(14) 6_556 7_556 ?
Ga1 N2 Ca2 147.67(14) . 7_556 ?
Ga1 N2 Ca2 84.09(10) 6_556 7_556 ?
Ca1 N2 Ca2 76.43(8) 7_556 7_556 ?
Ga1 N2 Ca2 82.26(9) . 3_545 ?
Ga1 N2 Ca2 81.02(9) 6_556 3_545 ?
Ca1 N2 Ca2 119.88(12) 7_556 3_545 ?
Ca2 N2 Ca2 82.85(9) 7_556 3_545 ?
Ga1 N2 Ca1 89.07(10) . . ?
Ga1 N2 Ca1 78.28(9) 6_556 . ?
Ca1 N2 Ca1 89.03(9) 7_556 . ?
Ca2 N2 Ca1 117.40(10) 7_556 . ?
Ca2 N2 Ca1 148.96(12) 3_545 . ?

loop_
_geom_bond_atom_site_label_1
_geom_bond_atom_site_label_2
_geom_bond_distance
_geom_bond_site_symmetry_2
_geom_bond_publ_flag
Ca1 N2 2.419(3) 7_556 ?
Ca1 N1 2.538(3) 2 ?
Ca1 N2 2.551(3) . ?
Ca1 N1 2.598(3) 6_556 ?
Ca1 N1 2.688(3) 1_556 ?
Ca1 Ga1 2.8879(7) 6_556 ?
Ca1 N1 2.921(3) . ?
Ca1 Ca2 2.9953(10) . ?
Ca1 Ga1 3.0178(8) 7_556 ?
Ca1 Ga1 3.1914(7) . ?
Ca1 Ca1 3.3845(14) 5_556 ?
Ca1 Ca1 3.4312(14) 2_556 ?
Ca2 N2 2.423(3) 7_556 ?
Ca2 N2 2.423(3) 8_455 ?
Ca2 N2 2.498(3) 4 ?
Ca2 N2 2.498(3) 3_455 ?
Ca2 N1 2.607(3) 2 ?
Ca2 N1 2.607(3) . ?
Ca2 Ga1 2.9282(4) 8_456 ?
Ca2 Ga1 2.9282(4) 7 ?
Ca2 Ga1 2.9596(7) 4 ?
Ca2 Ga1 2.9596(7) 3_455 ?
Ca2 Ca1 2.9953(10) 2 ?
Ga1 N2 1.959(3) . ?
Ga1 N2 1.967(3) 6 ?
Ga1 N1 2.009(3) . ?
Ga1 N1 2.058(3) 7 ?
Ga1 Ga1 2.6219(7) 7 ?
Ga1 Ca1 2.8879(7) 6 ?
Ga1 Ca2 2.9282(4) 7 ?
Ga1 Ca2 2.9596(7) 3_545 ?
Ga1 Ca1 3.0178(8) 7_556 ?
Ga1 Ca1 3.6036(8) 1_554 ?
N1 Ga1 2.058(3) 7 ?
N1 Ca1 2.538(3) 2 ?
N1 Ca1 2.598(3) 6 ?
N1 Ca1 2.688(3) 1_554 ?
N2 Ga1 1.967(3) 6_556 ?
N2 Ca1 2.419(3) 7_556 ?
N2 Ca2 2.423(3) 7_556 ?
N2 Ca2 2.498(3) 3_545 ?
